data_7156808
loop_
_publ_author_name
'Huang, Yubing'
'Hong, Huanliang'
'Zou, Zirong'
'Liao, Chunshu'
'Lu, Jingjun'
'Qin, Yongwei'
'Li, Yibiao'
'Chen, Lu'

_publ_section_title
;
 Electrochemical vicinal aminotrifluoromethylation of alkenes: high
 regioselective acquisition of \b-trifluoromethylamines.
;
_journal_issue 20
_journal_name_full 'Organic &amp; biomolecular chemistry'
_journal_page_first 5014
_journal_page_last 5020
_journal_paper_doi 10.1039/c9ob00717b
_journal_volume 17
_journal_year 2019
_chemical_formula_moiety 'C11 H11 Cl F3 N O'
_chemical_formula_sum 'C11 H11 Cl F3 N O'
_chemical_formula_weight 265.66
_space_group_crystal_system monoclinic
_space_group_IT_number 14
_space_group_name_Hall '-P 2ybc'
_space_group_name_H-M_alt 'P 1 21/c 1'
_symmetry_space_group_name_Hall '-P 2ybc'
_symmetry_space_group_name_H-M 'P 1 21/c 1'
_atom_sites_solution_hydrogens mixed
_atom_sites_solution_primary dual
_audit_creation_date 2019-03-23
_audit_creation_method
;
Olex2 1.2
(compiled 2018.05.29 svn.r3508 for OlexSys, GUI svn.r5506)
;
_audit_update_record
;
2019-04-24 deposited with the CCDC.    2019-04-25 downloaded from the CCDC.
;
_cell_angle_alpha 90
_cell_angle_beta 103.529(13)
_cell_angle_gamma 90
_cell_formula_units_Z 4
_cell_length_a 14.4474(19)
_cell_length_b 9.1512(10)
_cell_length_c 9.2001(12)
_cell_measurement_reflns_used 2385
_cell_measurement_temperature 100.00(10)
_cell_measurement_theta_max 28.4550
_cell_measurement_theta_min 3.1870
_cell_volume 1182.6(3)
_computing_cell_refinement 'CrysAlisPro 1.171.38.43f (Rigaku OD, 2015)'
_computing_data_collection 'CrysAlisPro 1.171.38.43f (Rigaku OD, 2015)'
_computing_data_reduction 'CrysAlisPro 1.171.38.43f (Rigaku OD, 2015)'
_computing_molecular_graphics 'Olex2 (Dolomanov et al., 2009)'
_computing_publication_material 'Olex2 (Dolomanov et al., 2009)'
_computing_structure_refinement 'ShelXL (Sheldrick, 2015)'
_computing_structure_solution 'ShelXT (Sheldrick, 2015)'
_diffrn_ambient_environment N~2~
_diffrn_ambient_temperature 100.00(10)
_diffrn_detector 'CCD plate'
_diffrn_detector_area_resol_mean 5.2684
_diffrn_detector_type AtlasS2
_diffrn_measured_fraction_theta_full 0.999
_diffrn_measured_fraction_theta_max 0.855
_diffrn_measurement_details
;
List of Runs (angles in degrees, time in seconds):

  # Type    Start    End  Width  t~exp~   \w     \q     \k     \f   Frames
#--------------------------------------------------------------------------
  1  \w    -15.00  84.00   1.00    5.00    --   11.74  57.00-150.00   99
  2  \w      3.00  34.00   1.00    5.00    --   11.74  37.00-180.00   31
  3  \w     35.00 101.00   1.00    5.00    --   11.74 178.00  90.00   66
;
_diffrn_measurement_device 'four-circle diffractometer'
_diffrn_measurement_device_type 'SuperNova, Dual, Cu at zero, AtlasS2'
_diffrn_measurement_method '\w scans'
_diffrn_orient_matrix_type 'CrysAlisPro convention (1999,Acta A55,543-557)'
_diffrn_orient_matrix_UB_11 -0.0450041000
_diffrn_orient_matrix_UB_12 -0.0309333000
_diffrn_orient_matrix_UB_13 -0.0331994000
_diffrn_orient_matrix_UB_21 -0.0180870000
_diffrn_orient_matrix_UB_22 0.0705155000
_diffrn_orient_matrix_UB_23 -0.0226253000
_diffrn_orient_matrix_UB_31 0.0142130000
_diffrn_orient_matrix_UB_32 -0.0083535000
_diffrn_orient_matrix_UB_33 -0.0683385000
_diffrn_radiation_monochromator mirror
_diffrn_radiation_probe x-ray
_diffrn_radiation_type MoK\a
_diffrn_radiation_wavelength 0.71073
_diffrn_reflns_av_R_equivalents 0.0300
_diffrn_reflns_av_unetI/netI 0.0511
_diffrn_reflns_Laue_measured_fraction_full 0.999
_diffrn_reflns_Laue_measured_fraction_max 0.855
_diffrn_reflns_limit_h_max 18
_diffrn_reflns_limit_h_min -13
_diffrn_reflns_limit_k_max 8
_diffrn_reflns_limit_k_min -12
_diffrn_reflns_limit_l_max 12
_diffrn_reflns_limit_l_min -12
_diffrn_reflns_number 6107
_diffrn_reflns_point_group_measured_fraction_full 0.999
_diffrn_reflns_point_group_measured_fraction_max 0.855
_diffrn_reflns_theta_full 25.242
_diffrn_reflns_theta_max 29.511
_diffrn_reflns_theta_min 2.656
_diffrn_source 'micro-focus sealed X-ray tube'
_diffrn_source_type 'SuperNova (Mo) X-ray Source'
_exptl_absorpt_coefficient_mu 0.344
_exptl_absorpt_correction_T_max 1.00000
_exptl_absorpt_correction_T_min 0.97167
_exptl_absorpt_correction_type multi-scan
_exptl_absorpt_process_details
;
CrysAlisPro 1.171.38.43f (Rigaku Oxford Diffraction, 2015)
Empirical absorption correction using spherical harmonics,
 implemented in SCALE3 ABSPACK scaling algorithm.
;
_exptl_crystal_colour colourless
_exptl_crystal_colour_primary colourless
_exptl_crystal_density_diffrn 1.492
_exptl_crystal_description block
_exptl_crystal_F_000 544
_exptl_crystal_size_max 0.14
_exptl_crystal_size_mid 0.12
_exptl_crystal_size_min 0.09
_refine_diff_density_max 0.316
_refine_diff_density_min -0.410
_refine_diff_density_rms 0.063
_refine_ls_extinction_method none
_refine_ls_goodness_of_fit_ref 1.071
_refine_ls_hydrogen_treatment constr
_refine_ls_matrix_type full
_refine_ls_number_parameters 155
_refine_ls_number_reflns 2821
_refine_ls_number_restraints 0
_refine_ls_restrained_S_all 1.071
_refine_ls_R_factor_all 0.0646
_refine_ls_R_factor_gt 0.0476
_refine_ls_shift/su_max 0.000
_refine_ls_shift/su_mean 0.000
_refine_ls_structure_factor_coef Fsqd
_refine_ls_weighting_details 'w=1/[\s^2^(Fo^2^)+(0.0320P)^2^+0.7805P] where P=(Fo^2^+2Fc^2^)/3'
_refine_ls_weighting_scheme calc
_refine_ls_wR_factor_gt 0.0988
_refine_ls_wR_factor_ref 0.1088
_reflns_Friedel_coverage 0.000
_reflns_number_gt 2195
_reflns_number_total 2821
_reflns_threshold_expression 'I > 2\s(I)'
_cod_data_source_file c9ob00717b2.cif
_cod_data_source_block 7-13
_cod_depositor_comments 'Adding full bibliography for 7156808.cif.'
_cod_database_code 7156808
_shelx_shelxl_version_number 2018/3
_shelx_space_group_comment
;
The symmetry employed for this shelxl refinement is uniquely defined
by the following loop, which should always be used as a source of
symmetry information in preference to the above space-group names.
They are only intended as comments.
;
_reflns_odcompleteness_completeness 99.92
_reflns_odcompleteness_iscentric 1
_reflns_odcompleteness_theta 26.32
_olex2_refinement_description
;
1. Fixed Uiso
 At 1.2 times of:
  All C(H) groups, All C(H,H) groups, All N(H) groups
 At 1.5 times of:
  All C(H,H,H) groups
2.a Riding coordinates:
 N1(H1)
2.b Ternary CH refined with riding coordinates:
 C7(H7)
2.c Secondary CH2 refined with riding coordinates:
 C8(H8A,H8B)
2.d Aromatic/amide H refined with riding coordinates:
 C2(H2), C3(H3), C4(H4), C6(H6)
2.e Idealised Me refined as rotating group:
 C11(H11A,H11B,H11C)
;
_olex2_submission_special_instructions 'No special instructions were received'
_oxdiff_exptl_absorpt_empirical_details
;
Empirical correction (ABSPACK) includes:
- Absorption correction using spherical harmonics
- Frame scaling
;
_oxdiff_exptl_absorpt_empirical_full_max 1.102
_oxdiff_exptl_absorpt_empirical_full_min 0.899

loop_
_space_group_symop_operation_xyz
'x, y, z'
'-x, y+1/2, -z+1/2'
'-x, -y, -z'
'x, -y-1/2, z-1/2'

loop_
_atom_site_label
_atom_site_type_symbol
_atom_site_fract_x
_atom_site_fract_y
_atom_site_fract_z
_atom_site_U_iso_or_equiv
_atom_site_adp_type
_atom_site_occupancy
_atom_site_site_symmetry_order
_atom_site_calc_flag
_atom_site_refinement_flags_posn
Cl1 Cl -0.00635(4) 0.69210(7) -0.14485(7) 0.03381(18) Uani 1 1 d .
F1 F -0.51994(9) 0.29619(15) -0.31017(14) 0.0319(3) Uani 1 1 d .
F2 F -0.53776(10) 0.37166(15) -0.09735(16) 0.0344(4) Uani 1 1 d .
F3 F -0.44729(10) 0.18817(13) -0.10995(15) 0.0300(3) Uani 1 1 d .
O007 O -0.22441(11) 0.14527(15) -0.34890(14) 0.0200(3) Uani 1 1 d .
N1 N -0.25447(12) 0.26341(18) -0.14984(18) 0.0155(4) Uani 1 1 d .
H1 H -0.244493 0.268083 -0.054050 0.019 Uiso 1 1 d R
C1 C -0.26082(14) 0.5026(2) -0.2778(2) 0.0160(4) Uani 1 1 d .
C2 C -0.30592(16) 0.5953(2) -0.3935(2) 0.0224(5) Uani 1 1 d .
H2 H -0.369284 0.575056 -0.446682 0.027 Uiso 1 1 calc R
C3 C -0.25910(17) 0.7164(2) -0.4312(3) 0.0246(5) Uani 1 1 d .
H3 H -0.290604 0.778786 -0.509868 0.029 Uiso 1 1 calc R
C4 C -0.16643(16) 0.7474(2) -0.3548(2) 0.0222(5) Uani 1 1 d .
H4 H -0.133968 0.830318 -0.380333 0.027 Uiso 1 1 calc R
C5 C -0.12267(15) 0.6554(2) -0.2413(2) 0.0199(4) Uani 1 1 d .
C6 C -0.16809(15) 0.5334(2) -0.2016(2) 0.0174(4) Uani 1 1 d .
H6 H -0.136025 0.471418 -0.122955 0.021 Uiso 1 1 calc R
C7 C -0.31595(14) 0.3722(2) -0.2390(2) 0.0153(4) Uani 1 1 d .
H7 H -0.349873 0.324862 -0.334602 0.018 Uiso 1 1 calc R
C8 C -0.39137(14) 0.4238(2) -0.1565(2) 0.0171(4) Uani 1 1 d .
H8A H -0.360144 0.438718 -0.049663 0.021 Uiso 1 1 calc R
H8B H -0.416732 0.519356 -0.198019 0.021 Uiso 1 1 calc R
C9 C -0.47271(15) 0.3202(2) -0.1670(2) 0.0197(4) Uani 1 1 d .
C10 C -0.21151(14) 0.1588(2) -0.2121(2) 0.0154(4) Uani 1 1 d .
C11 C -0.14690(15) 0.0580(2) -0.1065(2) 0.0199(5) Uani 1 1 d .
H11A H -0.168126 -0.043104 -0.127936 0.030 Uiso 1 1 calc GR
H11B H -0.148561 0.082538 -0.003501 0.030 Uiso 1 1 calc GR
H11C H -0.081717 0.068518 -0.119115 0.030 Uiso 1 1 calc GR

loop_
_atom_site_aniso_label
_atom_site_aniso_U_11
_atom_site_aniso_U_22
_atom_site_aniso_U_33
_atom_site_aniso_U_23
_atom_site_aniso_U_13
_atom_site_aniso_U_12
Cl1 0.0227(3) 0.0423(4) 0.0344(3) -0.0032(3) 0.0025(2) -0.0121(3)
F1 0.0250(8) 0.0441(8) 0.0220(7) 0.0019(6) -0.0037(5) -0.0097(6)
F2 0.0247(8) 0.0385(8) 0.0456(8) -0.0067(7) 0.0195(6) -0.0063(6)
F3 0.0299(8) 0.0235(7) 0.0343(8) 0.0082(6) 0.0030(6) -0.0059(6)
O007 0.0260(9) 0.0230(8) 0.0110(7) -0.0013(6) 0.0042(6) 0.0021(6)
N1 0.0197(9) 0.0164(8) 0.0097(8) 0.0013(7) 0.0022(6) 0.0030(7)
C1 0.0177(11) 0.0162(10) 0.0153(10) -0.0016(8) 0.0066(8) 0.0016(8)
C2 0.0175(11) 0.0238(11) 0.0251(11) 0.0048(9) 0.0036(9) 0.0014(9)
C3 0.0270(13) 0.0215(11) 0.0263(12) 0.0063(9) 0.0084(10) 0.0045(9)
C4 0.0276(13) 0.0180(10) 0.0249(11) -0.0014(9) 0.0139(9) -0.0035(9)
C5 0.0163(11) 0.0242(11) 0.0203(10) -0.0079(9) 0.0065(8) -0.0032(9)
C6 0.0181(11) 0.0190(10) 0.0149(10) -0.0020(8) 0.0038(8) 0.0025(8)
C7 0.0162(10) 0.0163(9) 0.0123(9) -0.0002(8) 0.0012(7) 0.0015(8)
C8 0.0183(11) 0.0165(9) 0.0171(10) 0.0008(8) 0.0050(8) 0.0008(8)
C9 0.0190(11) 0.0213(11) 0.0180(10) 0.0000(9) 0.0029(8) -0.0008(9)
C10 0.0163(10) 0.0151(9) 0.0150(10) 0.0009(8) 0.0038(8) -0.0048(8)
C11 0.0253(12) 0.0184(10) 0.0161(10) 0.0025(8) 0.0050(8) 0.0047(9)

loop_
_atom_type_symbol
_atom_type_description
_atom_type_scat_dispersion_real
_atom_type_scat_dispersion_imag
_atom_type_scat_source
C C 0.0033 0.0016 'International Tables Vol C Tables 4.2.6.8 and 6.1.1.4'
H H 0.0000 0.0000 'International Tables Vol C Tables 4.2.6.8 and 6.1.1.4'
Cl Cl 0.1484 0.1585 'International Tables Vol C Tables 4.2.6.8 and 6.1.1.4'
F F 0.0171 0.0103 'International Tables Vol C Tables 4.2.6.8 and 6.1.1.4'
N N 0.0061 0.0033 'International Tables Vol C Tables 4.2.6.8 and 6.1.1.4'
O O 0.0106 0.0060 'International Tables Vol C Tables 4.2.6.8 and 6.1.1.4'

loop_
_geom_angle_atom_site_label_1
_geom_angle_atom_site_label_2
_geom_angle_atom_site_label_3
_geom_angle
C7 N1 H1 118.6
C10 N1 H1 119.3
C10 N1 C7 122.09(16)
C2 C1 C7 118.57(18)
C6 C1 C2 118.97(19)
C6 C1 C7 122.46(18)
C1 C2 H2 119.7
C3 C2 C1 120.6(2)
C3 C2 H2 119.7
C2 C3 H3 119.8
C2 C3 C4 120.4(2)
C4 C3 H3 119.8
C3 C4 H4 120.7
C5 C4 C3 118.5(2)
C5 C4 H4 120.7
C4 C5 Cl1 119.15(17)
C4 C5 C6 122.1(2)
C6 C5 Cl1 118.75(17)
C1 C6 H6 120.3
C5 C6 C1 119.38(19)
C5 C6 H6 120.3
N1 C7 C1 112.64(16)
N1 C7 H7 108.0
N1 C7 C8 109.94(15)
C1 C7 H7 108.0
C1 C7 C8 110.16(16)
C8 C7 H7 108.0
C7 C8 H8A 108.7
C7 C8 H8B 108.7
H8A C8 H8B 107.6
C9 C8 C7 114.17(17)
C9 C8 H8A 108.7
C9 C8 H8B 108.7
F1 C9 C8 112.09(17)
F2 C9 F1 105.80(17)
F2 C9 C8 111.98(17)
F3 C9 F1 105.44(17)
F3 C9 F2 106.81(17)
F3 C9 C8 114.13(18)
O007 C10 N1 122.21(18)
O007 C10 C11 121.44(18)
N1 C10 C11 116.36(16)
C10 C11 H11A 109.5
C10 C11 H11B 109.5
C10 C11 H11C 109.5
H11A C11 H11B 109.5
H11A C11 H11C 109.5
H11B C11 H11C 109.5

loop_
_geom_bond_atom_site_label_1
_geom_bond_atom_site_label_2
_geom_bond_distance
Cl1 C5 1.740(2)
F1 C9 1.352(2)
F2 C9 1.341(2)
F3 C9 1.334(2)
O007 C10 1.235(2)
N1 H1 0.8601
N1 C7 1.453(2)
N1 C10 1.340(3)
C1 C2 1.397(3)
C1 C6 1.388(3)
C1 C7 1.523(3)
C2 H2 0.9500
C2 C3 1.384(3)
C3 H3 0.9500
C3 C4 1.388(3)
C4 H4 0.9500
C4 C5 1.374(3)
C5 C6 1.387(3)
C6 H6 0.9500
C7 H7 1.0000
C7 C8 1.541(3)
C8 H8A 0.9900
C8 H8B 0.9900
C8 C9 1.495(3)
C10 C11 1.497(3)
C11 H11A 0.9800
C11 H11B 0.9800
C11 H11C 0.9800

loop_
_geom_torsion_atom_site_label_1
_geom_torsion_atom_site_label_2
_geom_torsion_atom_site_label_3
_geom_torsion_atom_site_label_4
_geom_torsion
Cl1 C5 C6 C1 -179.86(15)
N1 C7 C8 C9 -78.6(2)
C1 C2 C3 C4 0.2(3)
C1 C7 C8 C9 156.72(17)
C2 C1 C6 C5 0.3(3)
C2 C1 C7 N1 163.27(17)
C2 C1 C7 C8 -73.6(2)
C2 C3 C4 C5 -0.1(3)
C3 C4 C5 Cl1 179.73(16)
C3 C4 C5 C6 0.1(3)
C4 C5 C6 C1 -0.3(3)
C6 C1 C2 C3 -0.3(3)
C6 C1 C7 N1 -17.4(3)
C6 C1 C7 C8 105.7(2)
C7 N1 C10 O007 -2.8(3)
C7 N1 C10 C11 177.48(17)
C7 C1 C2 C3 179.02(19)
C7 C1 C6 C5 -178.94(18)
C7 C8 C9 F1 -59.4(2)
C7 C8 C9 F2 -178.16(16)
C7 C8 C9 F3 60.3(2)
C10 N1 C7 C1 -85.2(2)
C10 N1 C7 C8 151.51(18)
